data_7207745
loop_
_publ_author_name
'Chi, Ying-Nan'
'Cui, Feng-Yun'
'Jia, Ai-Rui'
'Ma, Xiao-Yu'
'Hu, Chang-Wen'

_publ_section_title
;
 pH-Dependent syntheses of copper--quinoxaline--polyoxotungatate hybrids:
 variable role of Keggin-type polyanion in different pH conditions
;
_journal_issue 9
_journal_name_full CrystEngComm
_journal_page_first 3183
_journal_paper_doi 10.1039/c2ce06327a
_journal_volume 14
_journal_year 2012
_chemical_formula_sum 'C21 H29 N6 O44 P W12'
_chemical_formula_weight 3306.67
_chemical_name_systematic
;
?
;
_space_group_IT_number 2
_symmetry_cell_setting triclinic
_symmetry_space_group_name_Hall '-P 1'
_symmetry_space_group_name_H-M 'P -1'
_atom_sites_solution_hydrogens geom
_atom_sites_solution_primary direct
_atom_sites_solution_secondary difmap
_audit_creation_method SHELXL-97
_cell_angle_alpha 77.195(2)
_cell_angle_beta 67.0840(10)
_cell_angle_gamma 65.1020(10)
_cell_formula_units_Z 2
_cell_length_a 14.2320(15)
_cell_length_b 14.6531(16)
_cell_length_c 15.1359(18)
_cell_measurement_reflns_used 6967
_cell_measurement_temperature 298(2)
_cell_measurement_theta_max 28.26
_cell_measurement_theta_min 2.194
_cell_volume 2630.9(5)
_computing_cell_refinement 'Bruker SMART'
_computing_data_collection 'Bruker SMART'
_computing_data_reduction 'Bruker SAINT'
_computing_molecular_graphics 'Bruker SHELXTL'
_computing_publication_material 'Bruker SHELXTL'
_computing_structure_refinement 'SHELXL-97 (Sheldrick, 1997)'
_computing_structure_solution 'SHELXS-97 (Sheldrick, 1990)'
_diffrn_ambient_temperature 298(2)
_diffrn_measured_fraction_theta_full 0.983
_diffrn_measured_fraction_theta_max 0.983
_diffrn_measurement_device_type 'Apex 2 CCD'
_diffrn_measurement_method '\w scans'
_diffrn_radiation_monochromator graphite
_diffrn_radiation_source 'fine-focus sealed tube'
_diffrn_radiation_type MoK\a
_diffrn_radiation_wavelength 0.71073
_diffrn_reflns_av_R_equivalents 0.0357
_diffrn_reflns_av_sigmaI/netI 0.0684
_diffrn_reflns_limit_h_max 11
_diffrn_reflns_limit_h_min -16
_diffrn_reflns_limit_k_max 17
_diffrn_reflns_limit_k_min -17
_diffrn_reflns_limit_l_max 18
_diffrn_reflns_limit_l_min -16
_diffrn_reflns_number 13673
_diffrn_reflns_theta_full 25.02
_diffrn_reflns_theta_max 25.02
_diffrn_reflns_theta_min 1.46
_exptl_absorpt_coefficient_mu 26.259
_exptl_absorpt_correction_T_max 0.0946
_exptl_absorpt_correction_T_min 0.0380
_exptl_absorpt_correction_type multi-scan
_exptl_absorpt_process_details sadabs
_exptl_crystal_colour yellow
_exptl_crystal_density_diffrn 4.174
_exptl_crystal_density_meas 0
_exptl_crystal_density_method 'not measured'
_exptl_crystal_description block
_exptl_crystal_F_000 2904
_exptl_crystal_size_max 0.36
_exptl_crystal_size_mid 0.25
_exptl_crystal_size_min 0.17
_refine_diff_density_max 3.915
_refine_diff_density_min -4.826
_refine_diff_density_rms 0.776
_refine_ls_extinction_method none
_refine_ls_goodness_of_fit_ref 1.013
_refine_ls_hydrogen_treatment constr
_refine_ls_matrix_type full
_refine_ls_number_parameters 763
_refine_ls_number_reflns 9121
_refine_ls_number_restraints 205
_refine_ls_restrained_S_all 1.011
_refine_ls_R_factor_all 0.0738
_refine_ls_R_factor_gt 0.0589
_refine_ls_shift/su_max 0.045
_refine_ls_shift/su_mean 0.000
_refine_ls_structure_factor_coef Fsqd
_refine_ls_weighting_details 'calc w=1/[\s^2^(Fo^2^)+(0.1192P)^2^+0.0000P] where P=(Fo^2^+2Fc^2^)/3'
_refine_ls_weighting_scheme calc
_refine_ls_wR_factor_gt 0.1591
_refine_ls_wR_factor_ref 0.1721
_reflns_number_gt 7178
_reflns_number_total 9121
_reflns_threshold_expression >2sigma(I)
_cod_data_source_file c2ce06327a.txt
_cod_data_source_block 090605g
_cod_depositor_comments
;
The following automatic conversions were performed:

'_symmetry_cell_setting' value 'Triclinic' changed to 'triclinic'
according to /home/saulius/struct/CIF-dictionaries/cif_core.dic
dictionary named 'cif_core.dic' version 2.4.1 from 2010-06-29.

Automatic conversion script
Id: cif_fix_values 1715 2011-07-08 13:25:40Z adriana 
;
_cod_original_sg_symbol_H-M P-1
_cod_database_code 7207745

loop_
_symmetry_equiv_pos_as_xyz
'x, y, z'
'-x, -y, -z'

loop_
_atom_site_label
_atom_site_type_symbol
_atom_site_fract_x
_atom_site_fract_y
_atom_site_fract_z
_atom_site_U_iso_or_equiv
_atom_site_adp_type
_atom_site_occupancy
_atom_site_symmetry_multiplicity
_atom_site_calc_flag
_atom_site_refinement_flags
W1 W -0.01019(4) 0.82498(4) 0.70242(3) 0.01318(12) Uani 1 1 d .
W2 W 0.18530(4) 0.83333(4) 0.48298(3) 0.01369(12) Uani 1 1 d .
W3 W 0.44667(4) 0.84511(4) 0.46741(3) 0.01384(12) Uani 1 1 d .
W4 W 0.49329(4) 0.84273(4) 0.67232(4) 0.01381(12) Uani 1 1 d .
W5 W 0.28308(4) 0.83048(4) 0.91037(3) 0.01477(12) Uani 1 1 d .
W6 W 0.04308(4) 0.81906(4) 0.92461(3) 0.01373(12) Uani 1 1 d .
W7 W 0.23032(4) 0.61852(4) 0.63210(4) 0.01344(12) Uani 1 1 d .
W8 W 0.49249(4) 0.62816(4) 0.61429(4) 0.01386(12) Uani 1 1 d .
W9 W 0.28406(4) 0.61629(4) 0.85339(4) 0.01490(12) Uani 1 1 d .
W10 W -0.00788(4) 1.05315(4) 0.76530(4) 0.01252(12) Uani 1 1 d .
W11 W 0.18617(4) 1.06319(4) 0.54441(4) 0.01416(12) Uani 1 1 d .
W12 W 0.23464(4) 1.06392(4) 0.74877(4) 0.01351(12) Uani 1 1 d .
N1 N 0.2272(8) 0.3905(9) 0.3465(8) 0.023(3) Uani 1 1 d U
H1 H 0.2943 0.3712 0.3437 0.027 Uiso 1 1 calc R
N2 N 0.0778(9) 0.3907(9) 0.3393(8) 0.025(3) Uani 1 1 d .
H2 H 0.0332 0.3714 0.3303 0.030 Uiso 1 1 calc R
N3 N 0.7778(11) 0.4513(11) 0.8761(9) 0.044(4) Uani 1 1 d .
H3 H 0.7099 0.4898 0.8859 0.052 Uiso 1 1 calc R
N4 N 0.9279(10) 0.3191(9) 0.8438(8) 0.031(3) Uani 1 1 d .
H4 H 0.9723 0.2584 0.8303 0.037 Uiso 1 1 calc R
N5 N 0.5861(10) 1.0169(11) 0.7959(9) 0.045(4) Uani 1 1 d .
H5 H 0.5491 1.0172 0.7623 0.054 Uiso 1 1 calc R
N6 N 0.6780(11) 1.0633(11) 0.8469(10) 0.052(4) Uani 1 1 d .
H6 H 0.7119 1.0972 0.8526 0.062 Uiso 1 1 calc R
O1 O 0.1850(6) 0.7976(6) 0.6494(6) 0.016(2) Uani 1 1 d .
O2 O 0.3624(6) 0.8033(6) 0.6363(5) 0.0120(12) Uani 1 1 d U
O3 O 0.2214(6) 0.7936(6) 0.7988(5) 0.0095(12) Uani 1 1 d U
O4 O 0.1869(6) 0.9511(6) 0.6908(5) 0.0085(12) Uani 1 1 d U
O5 O 0.0378(6) 0.8474(7) 0.5659(6) 0.017(2) Uani 1 1 d U
O6 O 0.3357(6) 0.8131(6) 0.4548(6) 0.015(2) Uani 1 1 d U
O7 O 0.5217(6) 0.8674(7) 0.5372(6) 0.020(2) Uani 1 1 d U
O8 O 0.4162(7) 0.8093(7) 0.8027(6) 0.017(2) Uani 1 1 d U
O9 O 0.1333(7) 0.8428(7) 0.9760(6) 0.0191(13) Uani 1 1 d U
O10 O 0.0081(7) 0.7935(7) 0.8260(6) 0.020(2) Uani 1 1 d .
O11 O 0.0714(6) 0.6824(6) 0.6809(6) 0.0125(19) Uani 1 1 d U
O12 O 0.2232(6) 0.6914(6) 0.5113(6) 0.0141(12) Uani 1 1 d U
O13 O 0.5198(6) 0.7039(6) 0.4918(6) 0.015(2) Uani 1 1 d U
O14 O 0.5579(6) 0.6994(6) 0.6539(6) 0.015(2) Uani 1 1 d U
O15 O 0.3213(6) 0.6858(6) 0.9209(6) 0.0143(19) Uani 1 1 d U
O16 O 0.1329(6) 0.6789(7) 0.9306(6) 0.015(2) Uani 1 1 d U
O17 O 0.3791(6) 0.6086(7) 0.5942(6) 0.018(2) Uani 1 1 d .
O18 O 0.4159(6) 0.6086(7) 0.7486(6) 0.0162(13) Uani 1 1 d U
O19 O 0.2302(7) 0.6065(7) 0.7602(6) 0.023(2) Uani 1 1 d .
O20 O -0.0324(7) 0.9595(7) 0.7157(6) 0.020(2) Uani 1 1 d .
O21 O 0.1535(6) 0.9667(7) 0.5085(6) 0.016(2) Uani 1 1 d .
O22 O 0.3370(6) 0.9749(6) 0.4970(6) 0.0146(12) Uani 1 1 d U
O23 O 0.3827(7) 0.9703(7) 0.6911(6) 0.017(2) Uani 1 1 d .
O24 O 0.2346(6) 0.9670(6) 0.8561(5) 0.0120(12) Uani 1 1 d U
O25 O 0.0087(6) 0.9563(6) 0.8680(6) 0.016(2) Uani 1 1 d U
O26 O 0.0407(6) 1.1099(6) 0.6369(6) 0.016(2) Uani 1 1 d U
O27 O 0.2271(6) 1.1152(7) 0.6251(6) 0.016(2) Uani 1 1 d .
O28 O 0.0763(6) 1.1082(6) 0.7951(6) 0.0120(19) Uani 1 1 d .
O29 O -0.1415(7) 0.8307(7) 0.7295(6) 0.024(2) Uani 1 1 d .
O30 O 0.1801(7) 0.8461(7) 0.3702(7) 0.026(2) Uani 1 1 d .
O31 O 0.5210(7) 0.8645(7) 0.3498(6) 0.020(2) Uani 1 1 d .
O32 O 0.5978(7) 0.8594(7) 0.6856(7) 0.025(2) Uani 1 1 d U
O33 O 0.3208(7) 0.8428(7) 1.0004(7) 0.027(3) Uani 1 1 d .
O34 O -0.0688(7) 0.8220(8) 1.0238(6) 0.026(3) Uani 1 1 d .
O35 O 0.2436(7) 0.5046(7) 0.6147(7) 0.028(2) Uani 1 1 d U
O36 O 0.5984(7) 0.5139(7) 0.5926(6) 0.024(2) Uani 1 1 d U
O37 O 0.3194(7) 0.4997(8) 0.9066(6) 0.026(3) Uani 1 1 d .
O38 O -0.1371(7) 1.1399(7) 0.8105(6) 0.021(2) Uani 1 1 d U
O39 O 0.1740(7) 1.1596(7) 0.4559(6) 0.018(2) Uani 1 1 d U
O40 O 0.2541(6) 1.1544(6) 0.7831(6) 0.016(2) Uani 1 1 d .
O41 O 0.6571(13) 0.6675(11) 0.2512(11) 0.083(6) Uani 1 1 d .
H41C H 0.6237 0.7226 0.2744 0.099 Uiso 1 1 d R
H41D H 0.6743 0.6179 0.2878 0.099 Uiso 1 1 d R
O42 O 0.4505(14) 0.6712(13) 0.2693(12) 0.098(5) Uani 1 1 d U
H42C H 0.5126 0.6735 0.2458 0.117 Uiso 1 1 d R
H42D H 0.4357 0.6447 0.3245 0.117 Uiso 1 1 d R
O43 O 0.5639(9) 0.5994(12) 0.9172(10) 0.120(8) Uani 1 1 d .
H43C H 0.5170 0.6399 0.8938 0.144 Uiso 1 1 d R
H43D H 0.5627 0.6153 0.9665 0.144 Uiso 1 1 d RD
O44 O 0.4313(12) 0.6165(11) 0.1016(12) 0.151(10) Uani 1 1 d D
H44C H 0.3981(13) 0.6556(15) 0.0623(14) 0.181 Uiso 1 1 d D
H44D H 0.456(2) 0.5567(10) 0.0833(16) 0.181 Uiso 1 1 d D
P1 P 0.2384(2) 0.8368(2) 0.69365(19) 0.0075(7) Uani 1 1 d .
C1 C 0.1826(10) 0.3347(11) 0.3287(10) 0.021(3) Uani 1 1 d .
H1A H 0.2190 0.2683 0.3117 0.025 Uiso 1 1 calc R
C2 C 0.0517(10) 0.4833(10) 0.3664(10) 0.019(3) Uani 1 1 d .
C3 C 0.1434(9) 0.4871(10) 0.3709(9) 0.018(3) Uani 1 1 d U
C4 C 0.1455(11) 0.5705(11) 0.3965(11) 0.030(4) Uani 1 1 d .
H4A H 0.2086 0.5718 0.4003 0.036 Uiso 1 1 calc R
C5 C 0.0464(11) 0.6528(11) 0.4162(10) 0.029(3) Uani 1 1 d U
H5A H 0.0433 0.7114 0.4334 0.035 Uiso 1 1 calc R
C6 C -0.0454(12) 0.6509(12) 0.4114(11) 0.035(4) Uani 1 1 d U
H6A H -0.1091 0.7086 0.4250 0.043 Uiso 1 1 calc R
C7 C -0.0495(11) 0.5670(10) 0.3871(10) 0.025(4) Uani 1 1 d .
H7 H -0.1133 0.5659 0.3846 0.030 Uiso 1 1 calc R
C8 C 0.8201(13) 0.3595(12) 0.8572(11) 0.035(4) Uani 1 1 d .
H8 H 0.7808 0.3244 0.8531 0.042 Uiso 1 1 calc R
C9 C 0.9531(11) 0.3988(11) 0.8570(9) 0.024(3) Uani 1 1 d .
C10 C 0.8591(13) 0.4805(12) 0.8787(10) 0.035(4) Uani 1 1 d .
C11 C 0.8613(14) 0.5682(13) 0.8967(11) 0.043(4) Uani 1 1 d U
H11 H 0.7984 0.6263 0.9123 0.052 Uiso 1 1 calc R
C12 C 0.9631(15) 0.5638(14) 0.8899(13) 0.051(4) Uani 1 1 d U
H12 H 0.9670 0.6223 0.9000 0.061 Uiso 1 1 calc R
C13 C 1.0525(15) 0.4856(15) 0.8709(14) 0.054(4) Uani 1 1 d U
H13 H 1.1168 0.4895 0.8691 0.065 Uiso 1 1 calc R
C14 C 1.0555(14) 0.3955(16) 0.8528(12) 0.052(5) Uani 1 1 d .
H14 H 1.1193 0.3379 0.8392 0.062 Uiso 1 1 calc R
C15 C 0.6306(15) 1.0856(15) 0.7838(13) 0.055(5) Uani 1 1 d .
H15 H 0.6277 1.1397 0.7379 0.066 Uiso 1 1 calc R
C16 C 0.6670(12) 0.9741(12) 0.9071(11) 0.035(4) Uani 1 1 d .
C17 C 0.6080(12) 0.9458(13) 0.8697(10) 0.041(4) Uani 1 1 d .
C18 C 0.5801(14) 0.8670(16) 0.9075(14) 0.057(5) Uani 1 1 d .
H18 H 0.5416 0.8478 0.8824 0.068 Uiso 1 1 calc R
C19 C 0.6124(17) 0.8104(19) 0.9912(15) 0.068(7) Uani 1 1 d .
H19 H 0.5939 0.7546 1.0206 0.082 Uiso 1 1 calc R
C20 C 0.6685(17) 0.8401(18) 1.0240(15) 0.067(5) Uani 1 1 d U
H20 H 0.6899 0.8033 1.0761 0.080 Uiso 1 1 calc R
C21 C 0.6978(15) 0.9278(17) 0.9817(13) 0.059(6) Uani 1 1 d .
H21 H 0.7355 0.9495 1.0056 0.070 Uiso 1 1 calc R

loop_
_atom_site_aniso_label
_atom_site_aniso_U_11
_atom_site_aniso_U_22
_atom_site_aniso_U_33
_atom_site_aniso_U_23
_atom_site_aniso_U_13
_atom_site_aniso_U_12
W1 0.00806(19) 0.0114(2) 0.0197(2) -0.00525(18) -0.00498(18) -0.00084(17)
W2 0.0116(2) 0.0126(2) 0.0168(2) -0.00259(18) -0.00736(17) -0.00118(18)
W3 0.0084(2) 0.0123(2) 0.0165(2) -0.00287(18) -0.00251(18) -0.00048(17)
W4 0.00683(19) 0.0117(2) 0.0215(2) -0.00527(18) -0.00509(18) 0.00019(17)
W5 0.0136(2) 0.0141(2) 0.0172(2) -0.00270(18) -0.00757(18) -0.00267(18)
W6 0.0103(2) 0.0122(2) 0.0155(2) -0.00187(18) -0.00382(18) -0.00133(18)
W7 0.0114(2) 0.0061(2) 0.0221(2) -0.00435(18) -0.00695(18) 0.00031(17)
W8 0.0068(2) 0.0074(2) 0.0227(2) -0.00520(18) -0.00525(18) 0.00395(17)
W9 0.0150(2) 0.0075(2) 0.0188(2) 0.00017(18) -0.00755(18) 0.00013(18)
W10 0.0078(2) 0.0058(2) 0.0196(2) -0.00434(18) -0.00463(18) 0.00313(17)
W11 0.0136(2) 0.0054(2) 0.0177(2) -0.00013(18) -0.00517(18) 0.00133(18)
W12 0.0112(2) 0.0061(2) 0.0220(2) -0.00524(18) -0.00566(18) 0.00008(17)
N1 0.020(4) 0.017(5) 0.033(5) 0.002(4) -0.015(4) -0.005(3)
N2 0.020(5) 0.036(6) 0.024(5) -0.006(5) -0.005(4) -0.015(4)
N3 0.032(7) 0.054(9) 0.033(7) -0.007(6) 0.003(6) -0.016(6)
N4 0.046(7) 0.015(6) 0.027(6) -0.004(5) -0.014(5) -0.005(5)
N5 0.056(6) 0.066(8) 0.036(6) -0.007(6) -0.016(6) -0.041(6)
N6 0.055(7) 0.060(8) 0.064(8) -0.024(6) -0.024(6) -0.028(6)
O1 0.016(4) 0.010(4) 0.020(4) -0.003(3) -0.005(3) -0.003(3)
O2 0.0120(16) 0.0107(16) 0.0127(16) -0.0007(13) -0.0043(12) -0.0036(12)
O3 0.0098(15) 0.0087(16) 0.0103(16) -0.0015(13) -0.0035(12) -0.0031(11)
O4 0.0090(15) 0.0076(16) 0.0090(16) -0.0019(13) -0.0029(12) -0.0026(11)
O5 0.013(3) 0.025(4) 0.019(3) -0.001(3) -0.013(3) -0.006(3)
O6 0.010(3) 0.013(4) 0.019(4) 0.000(3) -0.007(3) -0.002(3)
O7 0.013(3) 0.025(4) 0.023(4) -0.007(3) -0.002(3) -0.009(3)
O8 0.012(3) 0.012(4) 0.020(4) 0.000(3) -0.003(3) 0.001(3)
O9 0.0187(16) 0.0202(17) 0.0183(17) -0.0011(13) -0.0082(12) -0.0056(12)
O10 0.022(4) 0.011(4) 0.023(4) 0.001(3) -0.007(4) -0.004(3)
O11 0.013(3) 0.009(4) 0.018(3) 0.003(3) -0.011(3) -0.003(3)
O12 0.0145(16) 0.0131(16) 0.0147(16) -0.0013(13) -0.0045(12) -0.0053(12)
O13 0.016(3) 0.005(4) 0.021(4) -0.002(3) -0.006(3) -0.001(3)
O14 0.010(3) 0.009(4) 0.025(4) -0.001(3) -0.008(3) -0.001(3)
O15 0.018(3) 0.010(4) 0.018(3) -0.004(3) -0.012(3) -0.001(3)
O16 0.013(3) 0.013(4) 0.015(3) 0.000(3) -0.007(3) 0.001(3)
O17 0.011(4) 0.019(4) 0.026(4) -0.003(3) -0.008(3) -0.005(3)
O18 0.0155(16) 0.0153(17) 0.0171(16) -0.0011(13) -0.0052(12) -0.0051(12)
O19 0.020(4) 0.020(4) 0.032(5) -0.003(4) -0.003(4) -0.015(3)
O20 0.014(4) 0.017(5) 0.020(4) -0.003(4) -0.002(3) -0.001(3)
O21 0.011(4) 0.010(4) 0.021(4) 0.000(3) -0.004(3) 0.002(3)
O22 0.0141(16) 0.0153(16) 0.0148(16) -0.0005(13) -0.0067(12) -0.0042(12)
O23 0.014(4) 0.015(4) 0.020(4) -0.004(3) -0.005(3) -0.002(3)
O24 0.0119(16) 0.0118(16) 0.0117(16) -0.0019(13) -0.0047(12) -0.0027(12)
O25 0.011(3) 0.013(4) 0.023(4) -0.010(3) -0.004(3) 0.000(3)
O26 0.017(3) 0.007(4) 0.019(4) 0.000(3) -0.009(3) 0.001(3)
O27 0.014(4) 0.016(4) 0.019(4) 0.000(3) -0.007(3) -0.005(3)
O28 0.007(3) 0.012(4) 0.019(4) -0.005(3) -0.009(3) 0.001(3)
O29 0.015(4) 0.037(5) 0.025(4) -0.010(4) -0.008(3) -0.010(4)
O30 0.018(4) 0.028(5) 0.039(5) -0.008(4) -0.020(4) -0.002(4)
O31 0.011(4) 0.017(5) 0.020(4) 0.003(4) -0.002(3) 0.004(4)
O32 0.019(3) 0.030(4) 0.032(4) -0.004(3) -0.010(3) -0.012(3)
O33 0.026(4) 0.019(5) 0.033(5) -0.002(4) -0.010(4) -0.006(4)
O34 0.024(4) 0.033(5) 0.016(4) -0.003(4) 0.001(4) -0.013(4)
O35 0.021(4) 0.032(4) 0.034(4) -0.008(3) -0.001(3) -0.017(3)
O36 0.016(4) 0.023(4) 0.025(4) -0.006(3) -0.006(3) 0.003(3)
O37 0.026(4) 0.024(5) 0.024(5) 0.010(4) -0.010(4) -0.009(4)
O38 0.013(3) 0.015(4) 0.030(4) -0.007(3) -0.006(3) 0.000(3)
O39 0.017(4) 0.006(4) 0.022(4) 0.000(3) -0.010(3) 0.006(3)
O40 0.019(4) 0.005(4) 0.027(4) 0.002(3) -0.014(3) -0.003(3)
O41 0.092(11) 0.032(9) 0.079(10) 0.006(8) -0.008(9) -0.005(8)
O42 0.100(7) 0.088(7) 0.096(7) -0.006(6) -0.021(5) -0.037(5)
O43 0.070(9) 0.069(14) 0.209(18) -0.001(13) -0.086(11) 0.018(9)
O44 0.082(10) 0.21(2) 0.181(16) -0.032(16) -0.086(11) -0.026(13)
P1 0.0042(12) 0.0045(14) 0.0097(13) -0.0023(11) -0.0007(11) 0.0016(11)
C1 0.014(6) 0.009(7) 0.033(7) -0.001(5) -0.010(5) 0.003(5)
C2 0.024(6) 0.004(6) 0.032(6) -0.001(5) -0.013(5) -0.004(5)
C3 0.008(4) 0.018(5) 0.028(5) -0.002(4) -0.010(4) -0.001(4)
C4 0.018(6) 0.017(7) 0.061(9) -0.009(6) -0.018(6) -0.003(5)
C5 0.038(5) 0.026(5) 0.034(5) -0.008(4) -0.016(4) -0.015(4)
C6 0.035(6) 0.027(6) 0.039(6) -0.007(5) -0.008(5) -0.008(4)
C7 0.019(6) 0.012(7) 0.040(7) -0.007(6) -0.009(6) -0.001(5)
C8 0.049(7) 0.017(7) 0.049(9) 0.009(6) -0.024(7) -0.019(6)
C9 0.035(6) 0.031(7) 0.011(5) 0.008(5) -0.011(5) -0.019(5)
C10 0.053(8) 0.023(8) 0.026(7) 0.004(6) -0.016(6) -0.013(7)
C11 0.053(6) 0.029(6) 0.031(6) -0.008(5) -0.004(5) -0.007(5)
C12 0.070(6) 0.038(6) 0.051(6) -0.008(5) -0.014(5) -0.028(5)
C13 0.053(6) 0.053(6) 0.062(7) 0.003(5) -0.015(5) -0.033(5)
C14 0.032(8) 0.077(12) 0.041(9) -0.016(9) 0.003(7) -0.024(8)
C15 0.076(10) 0.052(10) 0.048(10) 0.004(8) -0.019(9) -0.038(8)
C16 0.027(7) 0.036(8) 0.045(8) -0.016(7) -0.014(6) -0.007(6)
C17 0.037(6) 0.079(10) 0.025(7) -0.009(7) -0.002(6) -0.043(6)
C18 0.044(8) 0.067(12) 0.073(11) -0.010(9) -0.024(8) -0.027(8)
C19 0.067(11) 0.069(15) 0.071(12) 0.017(11) -0.040(10) -0.022(11)
C20 0.069(7) 0.071(7) 0.063(7) -0.011(6) -0.033(5) -0.017(5)
C21 0.045(10) 0.076(14) 0.051(9) -0.029(9) -0.022(8) -0.001(10)

loop_
_atom_type_symbol
_atom_type_description
_atom_type_scat_dispersion_real
_atom_type_scat_dispersion_imag
_atom_type_scat_source
C C 0.0033 0.0016 'International Tables Vol C Tables 4.2.6.8 and 6.1.1.4'
H H 0.0000 0.0000 'International Tables Vol C Tables 4.2.6.8 and 6.1.1.4'
O O 0.0106 0.0060 'International Tables Vol C Tables 4.2.6.8 and 6.1.1.4'
N N 0.0061 0.0033 'International Tables Vol C Tables 4.2.6.8 and 6.1.1.4'
P P 0.1023 0.0942 'International Tables Vol C Tables 4.2.6.8 and 6.1.1.4'
W W -0.8490 6.8722 'International Tables Vol C Tables 4.2.6.8 and 6.1.1.4'

loop_
_geom_angle_atom_site_label_1
_geom_angle_atom_site_label_2
_geom_angle_atom_site_label_3
_geom_angle
O29 W1 O20 103.0(4)
O29 W1 O5 102.8(4)
O20 W1 O5 90.6(4)
O29 W1 O10 102.5(4)
O20 W1 O10 86.1(4)
O5 W1 O10 154.6(4)
O29 W1 O11 99.8(4)
O20 W1 O11 157.1(4)
O5 W1 O11 86.1(4)
O10 W1 O11 87.2(4)
O29 W1 O1 171.9(4)
O20 W1 O1 84.1(3)
O5 W1 O1 72.9(3)
O10 W1 O1 81.7(3)
O11 W1 O1 73.3(3)
O30 W2 O21 104.1(4)
O30 W2 O12 101.0(4)
O21 W2 O12 154.9(4)
O30 W2 O6 101.1(4)
O21 W2 O6 85.4(4)
O12 W2 O6 88.7(4)
O30 W2 O5 103.8(4)
O21 W2 O5 88.5(4)
O12 W2 O5 86.6(4)
O6 W2 O5 155.1(4)
O30 W2 O1 172.9(4)
O21 W2 O1 82.0(3)
O12 W2 O1 73.0(3)
O6 W2 O1 82.9(3)
O5 W2 O1 72.4(3)
O31 W3 O22 102.5(4)
O31 W3 O13 101.8(4)
O22 W3 O13 155.6(3)
O31 W3 O6 101.9(4)
O22 W3 O6 86.1(4)
O13 W3 O6 87.3(4)
O31 W3 O7 103.2(4)
O22 W3 O7 88.6(4)
O13 W3 O7 87.5(4)
O6 W3 O7 154.9(3)
O31 W3 O2 173.0(3)
O22 W3 O2 83.2(3)
O13 W3 O2 72.7(3)
O6 W3 O2 82.4(3)
O7 W3 O2 72.6(3)
O32 W4 O23 102.4(4)
O32 W4 O7 102.5(4)
O23 W4 O7 89.8(4)
O32 W4 O8 101.2(4)
O23 W4 O8 85.4(4)
O7 W4 O8 156.3(4)
O32 W4 O14 100.9(4)
O23 W4 O14 156.5(4)
O7 W4 O14 88.2(4)
O8 W4 O14 87.1(4)
O32 W4 O2 172.2(3)
O23 W4 O2 84.0(4)
O7 W4 O2 72.6(3)
O8 W4 O2 83.8(3)
O14 W4 O2 73.1(3)
O33 W5 O8 101.9(4)
O33 W5 O9 102.5(4)
O8 W5 O9 155.6(4)
O33 W5 O24 102.2(4)
O8 W5 O24 85.9(3)
O9 W5 O24 90.1(4)
O33 W5 O15 100.8(4)
O8 W5 O15 87.0(4)
O9 W5 O15 87.3(4)
O24 W5 O15 156.9(4)
O33 W5 O3 171.5(4)
O8 W5 O3 83.1(3)
O9 W5 O3 72.6(3)
O24 W5 O3 84.9(3)
O15 W5 O3 72.4(3)
O34 W6 O10 103.0(4)
O34 W6 O9 102.1(4)
O10 W6 O9 154.9(3)
O34 W6 O16 100.2(4)
O10 W6 O16 87.8(4)
O9 W6 O16 87.5(4)
O34 W6 O25 105.3(4)
O10 W6 O25 85.6(4)
O9 W6 O25 88.1(4)
O16 W6 O25 154.5(3)
O34 W6 O3 170.3(4)
O10 W6 O3 82.9(3)
O9 W6 O3 72.2(3)
O16 W6 O3 72.0(3)
O25 W6 O3 82.7(3)
O35 W7 O19 104.4(4)
O35 W7 O17 103.5(4)
O19 W7 O17 85.1(4)
O35 W7 O12 102.2(4)
O19 W7 O12 153.4(4)
O17 W7 O12 88.8(4)
O35 W7 O11 100.0(4)
O19 W7 O11 88.4(3)
O17 W7 O11 156.5(4)
O12 W7 O11 87.0(3)
O35 W7 O1 170.9(4)
O19 W7 O1 81.2(3)
O17 W7 O1 83.9(3)
O12 W7 O1 72.4(3)
O11 W7 O1 72.8(3)
O36 W8 O17 103.1(5)
O36 W8 O18 101.3(4)
O17 W8 O18 85.4(4)
O36 W8 O13 103.4(4)
O17 W8 O13 90.3(4)
O18 W8 O13 155.2(3)
O36 W8 O14 100.3(4)
O17 W8 O14 156.3(3)
O18 W8 O14 86.5(4)
O13 W8 O14 87.7(4)
O36 W8 O2 171.2(4)
O17 W8 O2 84.5(3)
O18 W8 O2 83.5(3)
O13 W8 O2 71.8(3)
O14 W8 O2 72.4(3)
O37 W9 O19 103.9(5)
O37 W9 O18 101.9(4)
O19 W9 O18 85.8(4)
O37 W9 O16 102.4(4)
O19 W9 O16 86.7(4)
O18 W9 O16 155.7(4)
O37 W9 O15 101.7(5)
O19 W9 O15 154.4(4)
O18 W9 O15 88.8(4)
O16 W9 O15 88.0(4)
O37 W9 O3 171.9(4)
O19 W9 O3 82.0(3)
O18 W9 O3 83.9(3)
O16 W9 O3 72.2(3)
O15 W9 O3 72.5(3)
O38 W10 O25 104.1(4)
O38 W10 O20 102.7(4)
O25 W10 O20 86.0(4)
O38 W10 O26 101.7(4)
O25 W10 O26 154.2(3)
O20 W10 O26 88.9(4)
O38 W10 O28 100.7(4)
O25 W10 O28 88.3(4)
O20 W10 O28 156.6(3)
O26 W10 O28 86.5(4)
O38 W10 O4 171.0(4)
O25 W10 O4 82.1(3)
O20 W10 O4 84.1(3)
O26 W10 O4 72.2(3)
O28 W10 O4 72.7(3)
O39 W11 O21 104.8(4)
O39 W11 O22 103.7(4)
O21 W11 O22 86.0(4)
O39 W11 O26 100.7(4)
O21 W11 O26 90.1(4)
O22 W11 O26 155.5(4)
O39 W11 O27 100.4(4)
O21 W11 O27 154.8(4)
O22 W11 O27 87.7(4)
O26 W11 O27 85.7(4)
O39 W11 O4 169.3(3)
O21 W11 O4 83.5(3)
O22 W11 O4 83.4(3)
O26 W11 O4 72.2(3)
O27 W11 O4 71.6(3)
O40 W12 O27 102.1(4)
O40 W12 O24 102.9(4)
O27 W12 O24 155.0(4)
O40 W12 O28 102.1(4)
O27 W12 O28 87.9(3)
O24 W12 O28 87.6(3)
O40 W12 O23 103.4(4)
O27 W12 O23 89.5(3)
O24 W12 O23 84.1(3)
O28 W12 O23 154.4(4)
O40 W12 O4 172.1(3)
O27 W12 O4 72.3(3)
O24 W12 O4 82.9(3)
O28 W12 O4 72.5(3)
O23 W12 O4 82.4(3)
C1 N1 C3 107.7(11)
C1 N1 H1 126.1
C3 N1 H1 126.1
C1 N2 C2 109.9(13)
C1 N2 H2 125.0
C2 N2 H2 125.0
C8 N3 C10 109.5(14)
C8 N3 H3 125.3
C10 N3 H3 125.3
C8 N4 C9 105.0(12)
C8 N4 H4 127.5
C9 N4 H4 127.5
C15 N5 C17 110.6(15)
C15 N5 H5 124.7
C17 N5 H5 124.7
C15 N6 C16 111.4(15)
C15 N6 H6 124.3
C16 N6 H6 124.3
P1 O1 W1 126.6(4)
P1 O1 W2 126.3(5)
W1 O1 W2 88.5(3)
P1 O1 W7 126.2(5)
W1 O1 W7 88.9(3)
W2 O1 W7 87.9(3)
P1 O2 W3 126.8(5)
P1 O2 W4 124.9(5)
W3 O2 W4 88.9(3)
P1 O2 W8 125.6(5)
W3 O2 W8 89.1(2)
W4 O2 W8 89.8(3)
P1 O3 W5 125.8(5)
P1 O3 W9 126.3(4)
W5 O3 W9 89.9(3)
P1 O3 W6 125.1(4)
W5 O3 W6 89.0(2)
W9 O3 W6 89.3(3)
P1 O4 W11 125.0(4)
P1 O4 W12 127.2(5)
W11 O4 W12 88.6(3)
P1 O4 W10 126.2(4)
W11 O4 W10 88.8(2)
W12 O4 W10 88.8(2)
W1 O5 W2 126.1(5)
W3 O6 W2 151.9(5)
W4 O7 W3 125.8(5)
W5 O8 W4 150.5(5)
W6 O9 W5 126.1(4)
W6 O10 W1 151.9(5)
W7 O11 W1 125.0(5)
W2 O12 W7 126.6(5)
W3 O13 W8 126.4(4)
W4 O14 W8 124.4(4)
W9 O15 W5 125.1(4)
W6 O16 W9 126.4(5)
W8 O17 W7 152.0(5)
W9 O18 W8 151.1(5)
W9 O19 W7 153.1(5)
W10 O20 W1 151.0(5)
W11 O21 W2 152.5(5)
W3 O22 W11 151.4(5)
W4 O23 W12 154.1(5)
W12 O24 W5 151.4(4)
W10 O25 W6 152.5(5)
W10 O26 W11 126.8(4)
W12 O27 W11 127.4(5)
W10 O28 W12 125.9(4)
H41C O41 H41D 117.1
H42C O42 H42D 115.1
H43C O43 H43D 115.9
H44C O44 H44D 105(3)
O1 P1 O4 109.7(5)
O1 P1 O3 109.4(5)
O4 P1 O3 109.5(4)
O1 P1 O2 109.2(5)
O4 P1 O2 109.5(4)
O3 P1 O2 109.5(4)
N2 C1 N1 108.4(12)
N2 C1 H1A 125.8
N1 C1 H1A 125.8
C3 C2 N2 108.3(11)
C3 C2 C7 121.5(13)
N2 C2 C7 130.2(14)
C2 C3 C4 123.3(12)
C2 C3 N1 105.6(12)
C4 C3 N1 131.1(12)
C3 C4 C5 115.1(14)
C3 C4 H4A 122.4
C5 C4 H4A 122.4
C6 C5 C4 122.5(15)
C6 C5 H5A 118.7
C4 C5 H5A 118.7
C5 C6 C7 123.2(14)
C5 C6 H6A 118.4
C7 C6 H6A 118.4
C6 C7 C2 114.4(14)
C6 C7 H7 122.8
C2 C7 H7 122.8
N3 C8 N4 112.1(16)
N3 C8 H8 124.0
N4 C8 H8 123.9
C10 C9 C14 124.0(16)
C10 C9 N4 107.7(14)
C14 C9 N4 128.2(14)
C9 C10 C11 119.1(17)
C9 C10 N3 105.6(15)
C11 C10 N3 135.3(15)
C10 C11 C12 115.8(16)
C10 C11 H11 122.1
C12 C11 H11 122.1
C13 C12 C11 125(2)
C13 C12 H12 117.4
C11 C12 H12 117.4
C12 C13 C14 122(2)
C12 C13 H13 119.2
C14 C13 H13 119.2
C13 C14 C9 114.1(16)
C13 C14 H14 122.9
C9 C14 H14 122.9
N6 C15 N5 108.1(17)
N6 C15 H15 125.9
N5 C15 H15 125.9
C21 C16 C17 124.7(18)
C21 C16 N6 132.0(18)
C17 C16 N6 103.2(14)
C18 C17 N5 132.0(17)
C18 C17 C16 121.2(17)
N5 C17 C16 106.7(15)
C17 C18 C19 117(2)
C17 C18 H18 121.3
C19 C18 H18 121.3
C20 C19 C18 119(2)
C20 C19 H19 120.4
C18 C19 H19 120.4
C19 C20 C21 123(2)
C19 C20 H20 118.7
C21 C20 H20 118.7
C16 C21 C20 115(2)
C16 C21 H21 122.6
C20 C21 H21 122.6

loop_
_geom_bond_atom_site_label_1
_geom_bond_atom_site_label_2
_geom_bond_distance
W1 O29 1.719(9)
W1 O20 1.905(10)
W1 O5 1.907(8)
W1 O10 1.917(9)
W1 O11 1.945(8)
W1 O1 2.448(8)
W2 O30 1.703(10)
W2 O21 1.905(9)
W2 O12 1.908(9)
W2 O6 1.913(8)
W2 O5 1.930(8)
W2 O1 2.455(9)
W3 O31 1.712(8)
W3 O22 1.894(8)
W3 O13 1.910(8)
W3 O6 1.911(9)
W3 O7 1.920(10)
W3 O2 2.426(7)
W4 O32 1.694(10)
W4 O23 1.861(8)
W4 O7 1.905(9)
W4 O8 1.918(8)
W4 O14 1.942(8)
W4 O2 2.436(9)
W5 O33 1.713(11)
W5 O8 1.915(8)
W5 O9 1.916(8)
W5 O24 1.925(8)
W5 O15 1.940(9)
W5 O3 2.424(9)
W6 O34 1.703(8)
W6 O10 1.897(10)
W6 O9 1.910(10)
W6 O16 1.912(8)
W6 O25 1.937(9)
W6 O3 2.442(7)
W7 O35 1.667(10)
W7 O19 1.907(10)
W7 O17 1.915(8)
W7 O12 1.918(8)
W7 O11 1.939(7)
W7 O1 2.473(9)
W8 O36 1.708(9)
W8 O17 1.895(9)
W8 O18 1.919(8)
W8 O13 1.926(8)
W8 O14 1.960(10)
W8 O2 2.454(8)
W9 O37 1.674(10)
W9 O19 1.903(10)
W9 O18 1.906(8)
W9 O16 1.922(7)
W9 O15 1.924(9)
W9 O3 2.430(8)
W10 O38 1.704(8)
W10 O25 1.874(9)
W10 O20 1.905(10)
W10 O26 1.915(8)
W10 O28 1.920(9)
W10 O4 2.453(7)
W11 O39 1.720(9)
W11 O21 1.898(10)
W11 O22 1.916(8)
W11 O26 1.921(7)
W11 O27 1.938(10)
W11 O4 2.449(8)
W12 O40 1.683(9)
W12 O27 1.882(9)
W12 O24 1.906(8)
W12 O28 1.932(7)
W12 O23 1.936(8)
W12 O4 2.453(9)
N1 C1 1.35(2)
N1 C3 1.425(16)
N1 H1 0.8600
N2 C1 1.328(16)
N2 C2 1.359(18)
N2 H2 0.8600
N3 C8 1.27(2)
N3 C10 1.41(2)
N3 H3 0.8600
N4 C8 1.34(2)
N4 C9 1.43(2)
N4 H4 0.8600
N5 C15 1.35(2)
N5 C17 1.38(2)
N5 H5 0.8600
N6 C15 1.28(2)
N6 C16 1.45(2)
N6 H6 0.8600
O1 P1 1.515(10)
O2 P1 1.541(7)
O3 P1 1.540(8)
O4 P1 1.518(8)
O41 H41C 0.8209
O41 H41D 0.8199
O42 H42C 0.8262
O42 H42D 0.8261
O43 H43C 0.8252
O43 H43D 0.8219
O44 H44C 0.862(17)
O44 H44D 0.862(17)
C1 H1A 0.9300
C2 C3 1.359(19)
C2 C7 1.417(17)
C3 C4 1.38(2)
C4 C5 1.389(19)
C4 H4A 0.9300
C5 C6 1.35(2)
C5 H5A 0.9300
C6 C7 1.39(2)
C6 H6A 0.9300
C7 H7 0.9300
C8 H8 0.9300
C9 C10 1.35(2)
C9 C14 1.41(2)
C10 C11 1.38(3)
C11 C12 1.39(3)
C11 H11 0.9300
C12 C13 1.28(2)
C12 H12 0.9300
C13 C14 1.39(3)
C13 H13 0.9300
C14 H14 0.9300
C15 H15 0.9300
C16 C21 1.31(3)
C16 C17 1.40(2)
C17 C18 1.32(3)
C18 C19 1.47(3)
C18 H18 0.9300
C19 C20 1.33(3)
C19 H19 0.9300
C20 C21 1.45(3)
C20 H20 0.9300
C21 H21 0.9300
